data_4329671
loop_
_publ_author_name
'Ya-Qian Lan'
'Hai-Long Jiang'
'Shun-Li Li'
'Qiang Xu'

_publ_section_title
;
 Solvent-Induced Controllable Synthesis, Single-Crystal to Single-Crystal
 Transformation and Encapsulation of Alq3 for Modulated Luminescence in
 (4,8)-Connected Metal-Organic Frameworks
;
_journal_name_full 'Inorganic Chemistry'
_journal_page_first 7484
_journal_page_last 7491
_journal_paper_doi 10.1021/ic202635a
_journal_volume 51
_journal_year 2012
_chemical_formula_sum 'C111 H92 N8 O100 Zn16'
_chemical_formula_weight 4183.85
_chemical_name_systematic
;
 ?
;
_space_group_IT_number 118
_symmetry_cell_setting tetragonal
_symmetry_space_group_name_Hall 'P -4 -2n'
_symmetry_space_group_name_H-M 'P -4 n 2'
_atom_sites_solution_hydrogens geom
_atom_sites_solution_primary direct
_atom_sites_solution_secondary difmap
_audit_creation_method SHELXL-97
_cell_angle_alpha 90.00
_cell_angle_beta 90.00
_cell_angle_gamma 90.00
_cell_formula_units_Z 4
_cell_length_a 27.033(4)
_cell_length_b 27.033
_cell_length_c 44.096(6)
_cell_measurement_temperature 293(2)
_cell_measurement_theta_max 18.25
_cell_measurement_theta_min 0.88
_cell_volume 32225(6)
_computing_cell_refinement SMART
_computing_data_collection 'SMART (Bruker, 1997)'
_computing_data_reduction 'SAINT (Bruker, 1999)'
_computing_molecular_graphics 'Diamond (Brandenburg and Putz, 2008)'
_computing_publication_material SHELXL-97
_computing_structure_refinement 'SHELXL-97 (Sheldrick, 2008)'
_computing_structure_solution 'SHELXS-97(Sheldrick, 2008)'
_diffrn_ambient_temperature 293(2)
_diffrn_measured_fraction_theta_full 0.992
_diffrn_measured_fraction_theta_max 0.992
_diffrn_measurement_device_type 'Bruker APEX CCD area-detector'
_diffrn_measurement_method '\w scans'
_diffrn_radiation_monochromator graphite
_diffrn_radiation_source 'fine-focus sealed tube'
_diffrn_radiation_type MoK\a
_diffrn_radiation_wavelength 0.71069
_diffrn_reflns_av_R_equivalents 0.1332
_diffrn_reflns_av_sigmaI/netI 0.0935
_diffrn_reflns_limit_h_max 23
_diffrn_reflns_limit_h_min -23
_diffrn_reflns_limit_k_max 23
_diffrn_reflns_limit_k_min -18
_diffrn_reflns_limit_l_max 38
_diffrn_reflns_limit_l_min -38
_diffrn_reflns_number 79242
_diffrn_reflns_theta_full 18.25
_diffrn_reflns_theta_max 18.25
_diffrn_reflns_theta_min 0.88
_diffrn_standards_decay_% 0
_diffrn_standards_interval_count 0
_diffrn_standards_interval_time 0
_diffrn_standards_number 0
_exptl_absorpt_coefficient_mu 1.223
_exptl_absorpt_correction_T_max 0.719
_exptl_absorpt_correction_T_min 0.658
_exptl_absorpt_correction_type multi-scan
_exptl_absorpt_process_details 'SADABS (Sheldrick, 1996)'
_exptl_crystal_colour colorless
_exptl_crystal_density_diffrn 0.862
_exptl_crystal_description block
_exptl_crystal_F_000 8376
_exptl_crystal_size_max 0.35
_exptl_crystal_size_mid 0.30
_exptl_crystal_size_min 0.27
_platon_squeeze_details ' ?'
_refine_diff_density_max 0.290
_refine_diff_density_min -0.166
_refine_diff_density_rms 0.043
_refine_ls_abs_structure_details 'Flack H D (1983), Acta Cryst. A39, 876-881'
_refine_ls_abs_structure_Flack 0.046(16)
_refine_ls_extinction_method none
_refine_ls_goodness_of_fit_ref 0.972
_refine_ls_hydrogen_treatment constr
_refine_ls_matrix_type full
_refine_ls_number_parameters 447
_refine_ls_number_reflns 11473
_refine_ls_number_restraints 0
_refine_ls_restrained_S_all 0.972
_refine_ls_R_factor_all 0.1042
_refine_ls_R_factor_gt 0.0571
_refine_ls_shift/su_max 0.001
_refine_ls_shift/su_mean 0.000
_refine_ls_structure_factor_coef Fsqd
_refine_ls_weighting_details 'calc w=1/[\s^2^(Fo^2^)+(0.0484P)^2^+0.0000P] where P=(Fo^2^+2Fc^2^)/3'
_refine_ls_weighting_scheme calc
_refine_ls_wR_factor_gt 0.1143
_refine_ls_wR_factor_ref 0.1236
_reflns_number_gt 6386
_reflns_number_total 11473
_reflns_threshold_expression >2sigma(I)
_cod_data_source_file ic202635a_si_002_9.cif
_cod_data_source_block 5
_cod_original_sg_symbol_Hall 'P -4 -2n '
_cod_database_code 4329671

loop_
_symmetry_equiv_pos_as_xyz
'x, y, z'
'-x, -y, z'
'-y+1/2, -x+1/2, -z+1/2'
'y+1/2, x+1/2, -z+1/2'
'-x+1/2, y+1/2, z+1/2'
'x+1/2, -y+1/2, z+1/2'
'-y, x, -z'
'y, -x, -z'

loop_
_atom_site_label
_atom_site_type_symbol
_atom_site_fract_x
_atom_site_fract_y
_atom_site_fract_z
_atom_site_U_iso_or_equiv
_atom_site_adp_type
_atom_site_occupancy
_atom_site_symmetry_multiplicity
_atom_site_calc_flag
_atom_site_refinement_flags
Zn1 Zn 0.26615(6) 0.40942(6) 0.83181(4) 0.1241(7) Uani 1 1 d .
Zn2 Zn 0.25239(6) 0.51212(6) 0.87784(3) 0.1056(6) Uani 1 1 d .
Zn3 Zn 0.28044(6) 0.42178(6) 0.67676(4) 0.1189(6) Uani 1 1 d .
Zn4 Zn 0.27591(6) 0.52904(5) 0.63490(3) 0.1010(6) Uani 1 1 d .
Zn5 Zn 0.52799(6) 0.23437(6) 0.56681(4) 0.1152(6) Uani 1 1 d .
Zn6 Zn 0.46417(7) 0.22178(6) 0.63318(4) 0.1258(6) Uani 1 1 d .
Zn7 Zn 0.49102(7) 0.23726(6) 0.86117(4) 0.1384(7) Uani 1 1 d .
Zn8 Zn 0.55488(6) 0.25575(6) 0.92519(4) 0.1269(7) Uani 1 1 d .
C1 C 0.2604(4) 0.7604(4) 0.7500 0.087(5) Uiso 1 2 d S
C2 C 0.2682(4) 0.7074(4) 0.7398(3) 0.090(4) Uiso 1 1 d .
H2A H 0.2471 0.7002 0.7226 0.108 Uiso 1 1 calc R
H2B H 0.3023 0.7028 0.7336 0.108 Uiso 1 1 calc R
C3 C 0.2620(5) 0.6311(7) 0.7596(4) 0.144(6) Uiso 1 1 d .
C4 C 0.2697(4) 0.6027(5) 0.7333(3) 0.104(4) Uiso 1 1 d .
H37 H 0.2752 0.6208 0.7157 0.125 Uiso 1 1 calc R
C5 C 0.2704(4) 0.5545(5) 0.7298(3) 0.089(4) Uiso 1 1 d .
C6 C 0.2688(4) 0.5258(5) 0.7569(3) 0.115(4) Uiso 1 1 d .
H6 H 0.2705 0.4915 0.7558 0.138 Uiso 1 1 calc R
C7 C 0.2647(4) 0.5487(5) 0.7850(3) 0.103(4) Uiso 1 1 d .
C8 C 0.2609(4) 0.5997(6) 0.7833(3) 0.127(5) Uiso 1 1 d .
H8 H 0.2568 0.6152 0.8020 0.152 Uiso 1 1 calc R
C9 C 0.2647(5) 0.5185(7) 0.8118(4) 0.135(5) Uiso 1 1 d .
C10 C 0.2755(5) 0.5289(7) 0.6954(4) 0.136(6) Uiso 1 1 d .
C11 C 0.2946(5) 0.7745(5) 0.7738(3) 0.152(6) Uiso 1 1 d .
H11C H 0.2925 0.7494 0.7895 0.182 Uiso 1 1 calc R
H11D H 0.3277 0.7727 0.7654 0.182 Uiso 1 1 calc R
C12 C 0.3144(5) 0.8318(5) 0.8165(3) 0.114(5) Uiso 1 1 d .
C13 C 0.6259(5) 0.2054(5) 0.6702(3) 0.111(5) Uiso 1 1 d .
H13 H 0.6081 0.2302 0.6799 0.133 Uiso 1 1 calc R
C14 C 0.6118(5) 0.1885(5) 0.6440(4) 0.124(5) Uiso 1 1 d .
C15 C 0.6470(6) 0.1605(5) 0.6273(3) 0.142(5) Uiso 1 1 d .
H15 H 0.6444 0.1570 0.6064 0.170 Uiso 1 1 calc R
C16 C 0.6854(5) 0.1385(5) 0.6433(4) 0.123(5) Uiso 1 1 d .
C17 C 0.6990(5) 0.1536(5) 0.6718(3) 0.117(5) Uiso 1 1 d .
H17 H 0.7271 0.1423 0.6817 0.140 Uiso 1 1 calc R
C18 C 0.7141(6) 0.0869(7) 0.6294(5) 0.161(7) Uiso 1 1 d .
C19 C 0.5697(8) 0.2095(7) 0.6234(6) 0.180(8) Uiso 1 1 d .
C20 C 0.5000 0.5000 1.0000 0.128(10) Uiso 1 4 d S
C21 C 0.4873(4) 0.4527(4) 0.9788(3) 0.110(5) Uiso 1 1 d .
H21A H 0.5152 0.4447 0.9658 0.132 Uiso 1 1 calc R
H21B H 0.4796 0.4240 0.9911 0.132 Uiso 1 1 calc R
C22 C 0.4359(5) 0.4358(5) 0.9408(3) 0.101(4) Uiso 1 1 d .
C23 C 0.4604(4) 0.3940(4) 0.9326(3) 0.092(4) Uiso 1 1 d .
H23 H 0.4881 0.3851 0.9439 0.110 Uiso 1 1 calc R
C24 C 0.4471(5) 0.3646(5) 0.9091(3) 0.092(4) Uiso 1 1 d .
C25 C 0.4055(4) 0.3777(4) 0.8897(3) 0.107(5) Uiso 1 1 d .
H25 H 0.3978 0.3595 0.8725 0.129 Uiso 1 1 calc R
C26 C 0.3785(5) 0.4175(5) 0.8980(3) 0.104(4) Uiso 1 1 d .
C27 C 0.3948(4) 0.4500(4) 0.9223(3) 0.097(4) Uiso 1 1 d .
H27 H 0.3787 0.4798 0.9257 0.117 Uiso 1 1 calc R
C28 C 0.3314(7) 0.4260(7) 0.8772(5) 0.168(8) Uiso 1 1 d .
C29 C 0.4747(6) 0.3167(5) 0.9005(4) 0.118(5) Uiso 1 1 d .
C30 C 0.0000 0.5000 0.5313(3) 0.067(5) Uiso 1 2 d S
C31 C 0.0197(4) 0.4591(4) 0.5511(3) 0.116(5) Uiso 1 1 d .
H31A H -0.0072 0.4459 0.5632 0.139 Uiso 1 1 calc R
H31B H 0.0319 0.4327 0.5383 0.139 Uiso 1 1 calc R
C32 C 0.0813(5) 0.4382(5) 0.5910(3) 0.099(4) Uiso 1 1 d .
C33 C 0.1277(5) 0.4624(5) 0.6039(3) 0.123(5) Uiso 1 1 d .
H33 H 0.1391 0.4939 0.5992 0.148 Uiso 1 1 calc R
C34 C 0.1498(5) 0.4298(5) 0.6237(3) 0.103(4) Uiso 1 1 d .
C35 C 0.1324(5) 0.3857(5) 0.6308(3) 0.109(4) Uiso 1 1 d .
H35 H 0.1506 0.3667 0.6444 0.130 Uiso 1 1 calc R
C36 C 0.0901(5) 0.3663(5) 0.6198(3) 0.107(5) Uiso 1 1 d .
C37 C 0.0617(4) 0.3968(4) 0.5975(3) 0.088(4) Uiso 1 1 d .
H37A H 0.0320 0.3863 0.5890 0.106 Uiso 1 1 calc R
C38 C 0.0654(6) 0.3210(5) 0.6263(3) 0.107(5) Uiso 1 1 d .
C39 C 0.1981(6) 0.4494(6) 0.6357(4) 0.136(5) Uiso 1 1 d .
C40 C 0.0435(4) 0.5181(4) 0.5144(3) 0.116(4) Uiso 1 1 d .
H40A H 0.0696 0.5281 0.5282 0.139 Uiso 1 1 calc R
H40B H 0.0562 0.4927 0.5010 0.139 Uiso 1 1 calc R
C41 C 0.0505(6) 0.5803(5) 0.4710(3) 0.132(5) Uiso 1 1 d .
C42 C 0.0930(5) 0.5531(5) 0.4602(3) 0.111(5) Uiso 1 1 d .
H42 H 0.1062 0.5260 0.4703 0.133 Uiso 1 1 calc R
C43 C 0.0242(5) 0.6209(5) 0.4565(3) 0.134(5) Uiso 1 1 d .
H43 H -0.0047 0.6353 0.4639 0.160 Uiso 1 1 calc R
C44 C 0.0481(5) 0.6351(5) 0.4301(3) 0.118(5) Uiso 1 1 d .
C45 C 0.0909(4) 0.6108(4) 0.4183(3) 0.100(4) Uiso 1 1 d .
H45 H 0.1039 0.6227 0.4002 0.120 Uiso 1 1 calc R
C46 C 0.0248(6) 0.6763(7) 0.4178(4) 0.147(6) Uiso 1 1 d .
C47 C 0.5000 0.5000 0.5000 0.165(12) Uiso 1 4 d S
C48 C 0.4893(4) 0.4497(4) 0.5186(3) 0.101(4) Uiso 1 1 d .
H48A H 0.4791 0.4229 0.5053 0.121 Uiso 1 1 calc R
H48B H 0.5178 0.4393 0.5304 0.121 Uiso 1 1 calc R
C49 C 0.4344(5) 0.4361(5) 0.5600(3) 0.103(4) Uiso 1 1 d .
C50 C 0.4535(4) 0.3899(4) 0.5655(3) 0.080(4) Uiso 1 1 d .
H50 H 0.4784 0.3789 0.5526 0.096 Uiso 1 1 calc R
C51 C 0.4394(4) 0.3594(4) 0.5877(3) 0.075(4) Uiso 1 1 d .
C52 C 0.4030(4) 0.3785(4) 0.6070(3) 0.087(4) Uiso 1 1 d .
H52 H 0.3925 0.3580 0.6227 0.105 Uiso 1 1 calc R
C53 C 0.3814(4) 0.4237(5) 0.6052(3) 0.092(4) Uiso 1 1 d .
C54 C 0.3975(4) 0.4554(5) 0.5827(3) 0.109(5) Uiso 1 1 d .
H542 H 0.3858 0.4877 0.5816 0.131 Uiso 1 1 calc R
C55 C 0.3431(5) 0.4464(6) 0.6254(3) 0.106(5) Uiso 1 1 d .
C56 C 0.4604(5) 0.3069(5) 0.5912(4) 0.103(5) Uiso 1 1 d .
C57 C 0.4272(5) 0.1137(5) 0.5690(3) 0.103(4) Uiso 1 1 d .
C58 C 0.4560(6) 0.1622(6) 0.5801(4) 0.130(6) Uiso 1 1 d .
O1 O 0.2695(3) 0.4731(4) 0.8076(2) 0.151(4) Uiso 1 1 d .
O2 O 0.2568(3) 0.5380(3) 0.8370(2) 0.123(3) Uiso 1 1 d .
O3 O 0.2820(3) 0.4832(4) 0.7008(2) 0.143(4) Uiso 1 1 d .
O4 O 0.2731(3) 0.5537(4) 0.6778(2) 0.138(4) Uiso 1 1 d .
O5 O 0.2576(3) 0.6771(4) 0.7624(2) 0.116(3) Uiso 1 1 d .
O6 O 0.2509(5) 0.5679(6) 0.9043(3) 0.285(7) Uiso 1 1 d .
O7 O 0.2757(4) 0.3547(5) 0.8054(3) 0.232(5) Uiso 1 1 d .
O8 O 0.2052(4) 0.4055(3) 0.8561(2) 0.144(3) Uiso 1 1 d .
O9 O 0.1959(3) 0.4723(3) 0.88437(18) 0.107(3) Uiso 1 1 d .
O10 O 0.3094(3) 0.4715(3) 0.88842(18) 0.117(3) Uiso 1 1 d .
O11 O 0.3181(4) 0.4049(4) 0.8592(3) 0.161(4) Uiso 1 1 d .
O12 O 0.4469(3) 0.4664(3) 0.9616(2) 0.111(3) Uiso 1 1 d .
O13 O 0.5086(4) 0.3100(3) 0.9193(2) 0.132(3) Uiso 1 1 d .
O14 O 0.4618(3) 0.2971(3) 0.8773(2) 0.116(3) Uiso 1 1 d .
O15 O 0.5759(4) 0.2491(4) 0.9707(3) 0.215(5) Uiso 1 1 d .
O16 O 0.7152(4) 0.0955(4) 0.6015(3) 0.156(4) Uiso 1 1 d .
O17 O 0.7325(4) 0.0600(4) 0.6448(2) 0.151(4) Uiso 1 1 d .
O18 O 0.4513(5) 0.2210(5) 0.8212(3) 0.271(6) Uiso 1 1 d .
O19 O 0.0360(3) 0.6842(3) 0.3896(2) 0.132(3) Uiso 1 1 d .
O20 O -0.0050(4) 0.7042(4) 0.4297(2) 0.156(4) Uiso 1 1 d .
O21 O 0.0250(3) 0.5609(3) 0.4970(2) 0.132(3) Uiso 1 1 d .
O22 O 0.4836(4) 0.1798(4) 0.5626(2) 0.139(4) Uiso 1 1 d .
O23 O 0.4407(4) 0.1705(4) 0.6056(3) 0.159(4) Uiso 1 1 d .
O24 O 0.5684(4) 0.2064(4) 0.5971(3) 0.161(4) Uiso 1 1 d .
O25 O 0.5362(4) 0.2229(4) 0.6422(2) 0.172(4) Uiso 1 1 d .
O26 O 0.5530(5) 0.2339(4) 0.5212(3) 0.242(6) Uiso 1 1 d .
O27 O 0.4246(5) 0.2270(5) 0.6727(3) 0.262(6) Uiso 1 1 d .
O28 O 0.4906(3) 0.2955(3) 0.5739(2) 0.112(3) Uiso 1 1 d .
O29 O 0.4468(3) 0.2850(3) 0.6146(2) 0.104(3) Uiso 1 1 d .
O30 O 0.2901(3) 0.8200(3) 0.7879(2) 0.124(3) Uiso 1 1 d .
O31 O 0.4475(3) 0.4675(3) 0.5385(2) 0.107(3) Uiso 1 1 d .
O32 O 0.3250(3) 0.4833(4) 0.6183(2) 0.130(3) Uiso 1 1 d .
O33 O 0.3324(3) 0.4166(3) 0.6470(2) 0.117(3) Uiso 1 1 d .
O34 O 0.2614(4) 0.5804(4) 0.6035(3) 0.227(5) Uiso 1 1 d .
O35 O 0.2867(5) 0.3653(5) 0.7033(3) 0.281(7) Uiso 1 1 d .
O36 O 0.2187(4) 0.4208(3) 0.6542(2) 0.138(4) Uiso 1 1 d .
O37 O 0.2136(3) 0.4913(4) 0.62737(18) 0.121(3) Uiso 1 1 d .
O38 O 0.0577(3) 0.4741(3) 0.57066(19) 0.117(3) Uiso 1 1 d .

loop_
_atom_site_aniso_label
_atom_site_aniso_U_11
_atom_site_aniso_U_22
_atom_site_aniso_U_33
_atom_site_aniso_U_23
_atom_site_aniso_U_13
_atom_site_aniso_U_12
Zn1 0.1318(15) 0.1235(15) 0.1170(16) -0.0303(12) -0.0078(13) 0.0310(12)
Zn2 0.1209(14) 0.1112(14) 0.0846(12) -0.0140(10) -0.0103(10) 0.0291(11)
Zn3 0.1454(16) 0.1120(14) 0.0993(14) 0.0127(11) 0.0099(12) 0.0270(11)
Zn4 0.1283(14) 0.0999(12) 0.0748(12) 0.0022(10) 0.0098(11) 0.0325(10)
Zn5 0.1274(14) 0.1094(14) 0.1087(14) -0.0036(11) -0.0022(12) 0.0244(12)
Zn6 0.1532(17) 0.1094(14) 0.1148(16) -0.0059(12) -0.0032(13) 0.0184(11)
Zn7 0.1664(19) 0.1318(16) 0.1169(15) -0.0096(13) 0.0082(14) 0.0393(14)
Zn8 0.1255(14) 0.1206(15) 0.1346(17) 0.0130(13) 0.0194(13) 0.0388(13)

loop_
_atom_type_symbol
_atom_type_description
_atom_type_scat_dispersion_real
_atom_type_scat_dispersion_imag
_atom_type_scat_source
C C 0.0033 0.0016 'International Tables Vol C Tables 4.2.6.8 and 6.1.1.4'
H H 0.0000 0.0000 'International Tables Vol C Tables 4.2.6.8 and 6.1.1.4'
O O 0.0106 0.0060 'International Tables Vol C Tables 4.2.6.8 and 6.1.1.4'
Zn Zn 0.2839 1.4301 'International Tables Vol C Tables 4.2.6.8 and 6.1.1.4'
N N 0.0061 0.0033 'International Tables Vol C Tables 4.2.6.8 and 6.1.1.4'

loop_
_geom_angle_atom_site_label_1
_geom_angle_atom_site_label_2
_geom_angle_atom_site_label_3
_geom_angle
_geom_angle_site_symmetry_1
_geom_angle_site_symmetry_3
O11 Zn1 O7 104.3(5) . .
O11 Zn1 O8 106.0(4) . .
O7 Zn1 O8 114.0(5) . .
O11 Zn1 O1 111.4(4) . .
O7 Zn1 O1 109.4(5) . .
O8 Zn1 O1 111.6(4) . .
O9 Zn2 O6 109.9(5) . .
O9 Zn2 O2 113.5(3) . .
O6 Zn2 O2 106.5(5) . .
O9 Zn2 O10 106.3(3) . .
O6 Zn2 O10 108.4(5) . .
O2 Zn2 O10 112.2(4) . .
O33 Zn3 O35 107.0(5) . .
O33 Zn3 O36 106.1(4) . .
O35 Zn3 O36 112.0(5) . .
O33 Zn3 O3 114.4(4) . .
O35 Zn3 O3 109.7(5) . .
O36 Zn3 O3 107.8(4) . .
O32 Zn4 O37 100.8(3) . .
O32 Zn4 O4 126.0(4) . .
O37 Zn4 O4 107.2(4) . .
O32 Zn4 O34 108.2(5) . .
O37 Zn4 O34 94.2(4) . .
O4 Zn4 O34 114.5(5) . .
O24 Zn5 O22 97.1(4) . .
O24 Zn5 O28 121.6(4) . .
O22 Zn5 O28 110.1(4) . .
O24 Zn5 O26 119.0(5) . .
O22 Zn5 O26 95.9(4) . .
O28 Zn5 O26 108.6(4) . .
O29 Zn6 O23 106.4(4) . .
O29 Zn6 O25 107.9(4) . .
O23 Zn6 O25 117.1(4) . .
O29 Zn6 O27 99.8(4) . .
O23 Zn6 O27 114.2(5) . .
O25 Zn6 O27 109.8(5) . .
O17 Zn7 O14 120.8(4) 4_546 .
O17 Zn7 O19 113.0(4) 4_546 5_545
O14 Zn7 O19 102.4(4) . 5_545
O17 Zn7 O18 111.9(5) 4_546 .
O14 Zn7 O18 105.9(5) . .
O19 Zn7 O18 100.7(5) 5_545 .
O20 Zn8 O16 92.8(4) 5_545 4_546
O20 Zn8 O13 96.2(4) 5_545 .
O16 Zn8 O13 134.9(4) 4_546 .
O20 Zn8 O15 91.7(4) 5_545 .
O16 Zn8 O15 112.3(5) 4_546 .
O13 Zn8 O15 111.5(4) . .
C11 C1 C11 101.1(15) . 4_456
C11 C1 C2 112.0(7) . .
C11 C1 C2 110.5(7) 4_456 .
C11 C1 C2 110.5(7) . 4_456
C11 C1 C2 112.0(7) 4_456 4_456
C2 C1 C2 110.5(14) . 4_456
O5 C2 C1 109.4(10) . .
O5 C2 H2A 109.8 . .
C1 C2 H2A 109.8 . .
O5 C2 H2B 109.8 . .
C1 C2 H2B 109.8 . .
H2A C2 H2B 108.2 . .
O5 C3 C8 123.2(18) . .
O5 C3 C4 129.4(17) . .
C8 C3 C4 107.4(16) . .
C5 C4 C3 129.8(15) . .
C5 C4 H37 115.1 . .
C3 C4 H37 115.1 . .
C4 C5 C6 116.2(13) . .
C4 C5 C10 121.2(13) . .
C6 C5 C10 122.6(13) . .
C7 C6 C5 120.5(13) . .
C7 C6 H6 119.7 . .
C5 C6 H6 119.7 . .
C8 C7 C6 113.7(14) . .
C8 C7 C9 127.7(16) . .
C6 C7 C9 118.6(16) . .
C3 C8 C7 131.9(17) . .
C3 C8 H8 114.0 . .
C7 C8 H8 114.0 . .
O1 C9 O2 124.3(17) . .
O1 C9 C7 116.1(17) . .
O2 C9 C7 119.4(17) . .
O4 C10 O3 142(2) . .
O4 C10 C5 114.3(18) . .
O3 C10 C5 104.1(15) . .
O30 C11 C1 120.1(11) . .
O30 C11 H11C 107.3 . .
C1 C11 H11C 107.3 . .
O30 C11 H11D 107.3 . .
C1 C11 H11D 107.3 . .
H11C C11 H11D 106.9 . .
C17 C12 C13 127.8(16) 3_566 3_566
C17 C12 O30 120.0(15) 3_566 .
C13 C12 O30 111.7(14) 3_566 .
C14 C13 C12 118.7(15) . 3_656
C14 C13 H13 120.7 . .
C12 C13 H13 120.7 3_656 .
C13 C14 C15 116.8(15) . .
C13 C14 C19 127.1(18) . .
C15 C14 C19 112.4(18) . .
C16 C15 C14 117.8(15) . .
C16 C15 H15 121.1 . .
C14 C15 H15 121.1 . .
C17 C16 C15 122.5(15) . .
C17 C16 C18 116.8(15) . .
C15 C16 C18 120.4(16) . .
C12 C17 C16 112.9(15) 3_656 .
C12 C17 H17 123.6 3_656 .
C16 C17 H17 123.6 . .
O17 C18 O16 135(2) . .
O17 C18 C16 121(2) . .
O16 C18 C16 102.3(17) . .
O24 C19 O25 130(2) . .
O24 C19 C14 125(2) . .
O25 C19 C14 104(2) . .
C21 C20 C21 109.4(9) 7_657 8_567
C21 C20 C21 109.5(4) 7_657 .
C21 C20 C21 109.5(4) 8_567 .
C21 C20 C21 109.5(4) 7_657 2_665
C21 C20 C21 109.5(4) 8_567 2_665
C21 C20 C21 109.4(9) . 2_665
O12 C21 C20 105.9(8) . .
O12 C21 H21A 110.6 . .
C20 C21 H21A 110.6 . .
O12 C21 H21B 110.6 . .
C20 C21 H21B 110.6 . .
H21A C21 H21B 108.7 . .
O12 C22 C23 128.2(14) . .
O12 C22 C27 114.9(14) . .
C23 C22 C27 116.8(14) . .
C22 C23 C24 124.2(13) . .
C22 C23 H23 117.9 . .
C24 C23 H23 117.9 . .
C23 C24 C25 120.6(13) . .
C23 C24 C29 123.7(14) . .
C25 C24 C29 115.7(13) . .
C26 C25 C24 117.1(13) . .
C26 C25 H25 121.5 . .
C24 C25 H25 121.5 . .
C25 C26 C27 121.0(13) . .
C25 C26 C28 113.3(15) . .
C27 C26 C28 125.5(14) . .
C22 C27 C26 119.6(13) . .
C22 C27 H27 120.2 . .
C26 C27 H27 120.2 . .
O11 C28 O10 125(2) . .
O11 C28 C26 130(2) . .
O10 C28 C26 104.8(16) . .
O14 C29 O13 135.5(16) . .
O14 C29 C24 116.1(15) . .
O13 C29 C24 108.2(15) . .
C40 C30 C40 119.2(15) 2_565 .
C40 C30 C31 104.8(7) 2_565 2_565
C40 C30 C31 109.3(6) . 2_565
C40 C30 C31 109.3(6) 2_565 .
C40 C30 C31 104.8(7) . .
C31 C30 C31 109.1(14) 2_565 .
O38 C31 C30 113.8(10) . .
O38 C31 H31A 108.8 . .
C30 C31 H31A 108.8 . .
O38 C31 H31B 108.8 . .
C30 C31 H31B 108.8 . .
H31A C31 H31B 107.7 . .
C37 C32 O38 122.8(12) . .
C37 C32 C33 129.5(13) . .
O38 C32 C33 107.4(11) . .
C34 C33 C32 108.6(12) . .
C34 C33 H33 125.7 . .
C32 C33 H33 125.7 . .
C35 C34 C33 125.0(15) . .
C35 C34 C39 122.9(15) . .
C33 C34 C39 112.0(14) . .
C34 C35 C36 124.6(14) . .
C34 C35 H35 117.7 . .
C36 C35 H35 117.7 . .
C35 C36 C38 131.1(16) . .
C35 C36 C37 117.2(13) . .
C38 C36 C37 111.7(14) . .
C32 C37 C36 115.0(13) . .
C32 C37 H37A 122.5 . .
C36 C37 H37A 122.5 . .
O9 C38 O8 121.9(14) 3_556 3_556
O9 C38 C36 129.6(16) 3_556 .
O8 C38 C36 107.8(15) 3_556 .
O36 C39 O37 126.6(16) . .
O36 C39 C34 113.3(16) . .
O37 C39 C34 120.0(16) . .
O21 C40 C30 104.7(9) . .
O21 C40 H40A 110.8 . .
C30 C40 H40A 110.8 . .
O21 C40 H40B 110.8 . .
C30 C40 H40B 110.8 . .
H40A C40 H40B 108.9 . .
O21 C41 C42 117.2(13) . .
O21 C41 C43 113.0(13) . .
C42 C41 C43 128.9(15) . .
C41 C42 C57 113.5(13) . 8_566
C41 C42 H42 123.3 . .
C57 C42 H42 123.3 8_566 .
C44 C43 C41 110.4(14) . .
C44 C43 H43 124.8 . .
C41 C43 H43 124.8 . .
C43 C44 C46 109.7(16) . .
C43 C44 C45 123.8(15) . .
C46 C44 C45 126.5(17) . .
C57 C45 C44 125.5(14) 8_566 .
C57 C45 H45 117.3 8_566 .
C44 C45 H45 117.3 . .
O20 C46 O19 117.5(18) . .
O20 C46 C44 129(2) . .
O19 C46 C44 113.7(18) . .
C48 C47 C48 104.9(4) 2_665 8_566
C48 C47 C48 119.0(8) 2_665 .
C48 C47 C48 104.9(4) 8_566 .
C48 C47 C48 104.9(4) 2_665 7_656
C48 C47 C48 119.0(8) 8_566 7_656
C48 C47 C48 104.9(4) . 7_656
O31 C48 C47 99.2(7) . .
O31 C48 H48A 111.9 . .
C47 C48 H48A 111.9 . .
O31 C48 H48B 111.9 . .
C47 C48 H48B 111.9 . .
H48A C48 H48B 109.6 . .
O31 C49 C50 127.6(13) . .
O31 C49 C54 115.6(13) . .
C50 C49 C54 116.6(13) . .
C51 C50 C49 125.6(13) . .
C51 C50 H50 117.2 . .
C49 C50 H50 117.2 . .
C50 C51 C52 114.8(12) . .
C50 C51 C56 122.6(13) . .
C52 C51 C56 122.5(13) . .
C53 C52 C51 126.6(12) . .
C53 C52 H52 116.7 . .
C51 C52 H52 116.7 . .
C52 C53 C54 117.8(13) . .
C52 C53 C55 129.1(14) . .
C54 C53 C55 113.0(13) . .
C53 C54 C49 118.2(13) . .
C53 C54 H542 120.9 . .
C49 C54 H542 120.9 . .
O32 C55 O33 130.5(15) . .
O32 C55 C53 119.1(15) . .
O33 C55 C53 109.9(14) . .
O28 C56 O29 128.9(15) . .
O28 C56 C51 116.0(15) . .
O29 C56 C51 114.5(14) . .
C45 C57 C42 117.7(13) 7_656 7_656
C45 C57 C58 129.0(15) 7_656 .
C42 C57 C58 113.3(13) 7_656 .
O22 C58 O23 138.4(18) . .
O22 C58 C57 116.1(17) . .
O23 C58 C57 105.5(15) . .
C9 O1 Zn1 139.0(12) . .
C9 O2 Zn2 133.2(11) . .
C10 O3 Zn3 135.8(11) . .
C10 O4 Zn4 119.5(14) . .
C3 O5 C2 121.4(13) . .
C38 O8 Zn1 138.0(10) 3_556 .
C38 O9 Zn2 136.4(10) 3_556 .
C28 O10 Zn2 136.0(10) . .
C28 O11 Zn1 136.3(16) . .
C22 O12 C21 114.1(11) . .
C29 O13 Zn8 132.0(10) . .
C29 O14 Zn7 124.2(10) . .
C18 O16 Zn8 120.2(12) . 4_546
C18 O17 Zn7 126.3(14) . 4_546
C46 O19 Zn7 128.5(12) . 5_554
C46 O20 Zn8 148.7(13) . 5_554
C41 O21 C40 122.7(10) . .
C58 O22 Zn5 130.3(12) . .
C58 O23 Zn6 126.5(11) . .
C19 O24 Zn5 134.0(15) . .
C19 O25 Zn6 123.9(13) . .
C56 O28 Zn5 133.7(10) . .
C56 O29 Zn6 133.8(9) . .
C11 O30 C12 122.9(11) . .
C49 O31 C48 114.3(9) . .
C55 O32 Zn4 137.1(11) . .
C55 O33 Zn3 128.6(9) . .
C39 O36 Zn3 134.8(11) . .
C39 O37 Zn4 133.6(11) . .
C31 O38 C32 120.1(9) . .

loop_
_geom_bond_atom_site_label_1
_geom_bond_atom_site_label_2
_geom_bond_distance
_geom_bond_site_symmetry_2
Zn1 O11 1.856(12) .
Zn1 O7 1.901(13) .
Zn1 O8 1.966(10) .
Zn1 O1 2.027(11) .
Zn2 O9 1.890(9) .
Zn2 O6 1.908(16) .
Zn2 O2 1.935(9) .
Zn2 O10 1.948(9) .
Zn3 O33 1.926(9) .
Zn3 O35 1.931(15) .
Zn3 O36 1.944(10) .
Zn3 O3 1.971(10) .
Zn4 O32 1.955(10) .
Zn4 O37 1.997(9) .
Zn4 O4 2.007(10) .
Zn4 O34 2.001(13) .
Zn5 O24 1.886(12) .
Zn5 O22 1.910(10) .
Zn5 O28 1.962(9) .
Zn5 O26 2.123(13) .
Zn6 O29 1.951(9) .
Zn6 O23 1.949(11) .
Zn6 O25 1.988(11) .
Zn6 O27 2.050(14) .
Zn7 O17 1.889(11) 4_546
Zn7 O14 1.936(9) .
Zn7 O19 2.040(10) 5_545
Zn7 O18 2.112(15) .
Zn8 O20 1.948(12) 5_545
Zn8 O16 1.949(11) 4_546
Zn8 O13 1.946(10) .
Zn8 O15 2.094(12) .
C1 C11 1.449(13) .
C1 C11 1.449(13) 4_456
C1 C2 1.517(11) .
C1 C2 1.517(11) 4_456
C2 O5 1.322(10) .
C2 H2A 0.9700 .
C2 H2B 0.9700 .
C3 O5 1.256(15) .
C3 C8 1.344(17) .
C3 C4 1.407(16) .
C4 C5 1.311(13) .
C4 H37 0.9300 .
C5 C6 1.424(14) .
C6 C7 1.388(14) .
C6 H6 0.9300 .
C7 C8 1.384(15) .
C7 C9 1.438(16) .
C8 H8 0.9300 .
C9 O1 1.247(15) .
C9 O2 1.250(15) .
C10 O4 1.029(17) .
C10 O3 1.271(16) .
C11 O30 1.383(13) .
C11 H11C 0.9700 .
C11 H11D 0.9700 .
C12 C17 1.307(14) 3_566
C12 C13 1.390(14) 3_566
C12 O30 1.459(13) .
C13 C14 1.301(16) .
C13 C12 1.390(14) 3_656
C13 H13 0.9300 .
C14 C15 1.421(15) .
C14 C19 1.563(19) .
C15 C16 1.390(15) .
C15 H15 0.9300 .
C16 C17 1.370(15) .
C17 C12 1.307(14) 3_656
C17 H17 0.9300 .
C18 O17 1.112(19) .
C18 O16 1.250(19) .
C19 O24 1.16(2) .
C19 O25 1.28(2) .
C20 C21 1.622(10) 7_657
C20 C21 1.622(10) 8_567
C20 C21 1.622(10) .
C20 C21 1.622(10) 2_665
C21 O12 1.380(11) .
C21 H21A 0.9700 .
C21 H21B 0.9700 .
C22 O12 1.270(13) .
C22 C23 1.358(13) .
C22 C27 1.429(14) .
C23 C24 1.356(13) .
C23 H23 0.9300 .
C24 C25 1.458(13) .
C24 C29 1.540(15) .
C25 C26 1.347(13) .
C25 H25 0.9300 .
C26 C27 1.455(14) .
C27 H27 0.9300 .
C28 O11 1.039(19) .
C28 O10 1.454(18) .
C29 O14 1.204(15) .
C29 O13 1.250(14) .
C30 C40 1.476(11) 2_565
C30 C40 1.476(11) .
C30 C31 1.506(11) 2_565
C30 C31 1.506(11) .
C31 O38 1.401(11) .
C31 H31A 0.9700 .
C31 H31B 0.9700 .
C32 C37 1.268(12) .
C32 O38 1.467(12) .
C32 C33 1.525(15) .
C33 C34 1.378(14) .
C33 H33 0.9300 .
C34 C35 1.319(14) .
C34 C39 1.505(16) .
C35 C36 1.351(13) .
C35 H35 0.9300 .
C36 C38 1.423(15) .
C36 C37 1.494(14) .
C37 H37A 0.9300 .
C38 O9 1.213(13) 3_556
C38 O8 1.312(13) 3_556
C39 O36 1.253(15) .
C39 O37 1.263(15) .
C40 O21 1.476(11) .
C40 H40A 0.9700 .
C40 H40B 0.9700 .
C41 O21 1.438(14) .
C41 C42 1.445(14) .
C41 C43 1.455(16) .
C42 C57 1.499(14) 8_566
C42 H42 0.9300 .
C43 C44 1.387(16) .
C43 H43 0.9300 .
C44 C46 1.390(17) .
C44 C45 1.428(14) .
C45 C57 1.323(13) 8_566
C45 H45 0.9300 .
C46 O20 1.224(16) .
C46 O19 1.295(17) .
C47 C48 1.614(10) 2_665
C47 C48 1.614(10) 8_566
C47 C48 1.614(10) .
C47 C48 1.614(10) 7_656
C48 O31 1.512(11) .
C48 H48A 0.9700 .
C48 H48B 0.9700 .
C49 O31 1.322(13) .
C49 C50 1.374(13) .
C49 C54 1.505(14) .
C50 C51 1.336(12) .
C50 H50 0.9300 .
C51 C52 1.402(12) .
C51 C56 1.536(14) .
C52 C53 1.357(12) .
C52 H52 0.9300 .
C53 C54 1.381(14) .
C53 C55 1.498(14) .
C54 H542 0.9300 .
C55 O32 1.154(13) .
C55 O33 1.282(14) .
C56 O28 1.160(14) .
C56 O29 1.247(14) .
C57 C45 1.323(13) 7_656
C57 C42 1.499(14) 7_656
C58 O22 1.174(16) .
C58 O23 1.223(17) .
O8 C38 1.312(13) 3_556
O9 C38 1.213(13) 3_556
O16 Zn8 1.949(11) 4_546
O17 Zn7 1.889(11) 4_546
O19 Zn7 2.040(9) 5_554
O20 Zn8 1.948(12) 5_554

loop_
_geom_torsion_atom_site_label_1
_geom_torsion_atom_site_label_2
_geom_torsion_atom_site_label_3
_geom_torsion_atom_site_label_4
_geom_torsion
_geom_torsion_site_symmetry_1
_geom_torsion_site_symmetry_4
C11 C1 C2 O5 64.9(14) . .
C11 C1 C2 O5 176.8(9) 4_456 .
C2 C1 C2 O5 -58.7(7) 4_456 .
O5 C3 C4 C5 -173.9(13) . .
C8 C3 C4 C5 8(2) . .
C3 C4 C5 C6 -8(2) . .
C3 C4 C5 C10 174.6(13) . .
C4 C5 C6 C7 2.6(18) . .
C10 C5 C6 C7 179.7(11) . .
C5 C6 C7 C8 2.0(17) . .
C5 C6 C7 C9 -178.1(12) . .
O5 C3 C8 C7 179.7(13) . .
C4 C3 C8 C7 -2(2) . .
C6 C7 C8 C3 -2(2) . .
C9 C7 C8 C3 177.7(14) . .
C8 C7 C9 O1 -178.8(12) . .
C6 C7 C9 O1 1(2) . .
C8 C7 C9 O2 6(2) . .
C6 C7 C9 O2 -173.9(11) . .
C4 C5 C10 O4 -8(2) . .
C6 C5 C10 O4 174.9(14) . .
C4 C5 C10 O3 171.0(12) . .
C6 C5 C10 O3 -6.0(17) . .
C11 C1 C11 O30 68.2(11) 4_456 .
C2 C1 C11 O30 -174.1(10) . .
C2 C1 C11 O30 -50.5(17) 4_456 .
C12 C13 C14 C15 -16(2) 3_656 .
C12 C13 C14 C19 -172.1(14) 3_656 .
C13 C14 C15 C16 22(2) . .
C19 C14 C15 C16 -177.9(13) . .
C14 C15 C16 C17 -19(2) . .
C14 C15 C16 C18 154.4(13) . .
C15 C16 C17 C12 9(2) . 3_656
C18 C16 C17 C12 -165.2(12) . 3_656
C17 C16 C18 O17 20(2) . .
C15 C16 C18 O17 -153.8(16) . .
C17 C16 C18 O16 -148.4(14) . .
C15 C16 C18 O16 37.7(19) . .
C13 C14 C19 O24 151.7(18) . .
C15 C14 C19 O24 -6(3) . .
C13 C14 C19 O25 -38(2) . .
C15 C14 C19 O25 165.1(12) . .
C21 C20 C21 O12 179.8(9) 7_657 .
C21 C20 C21 O12 59.8(5) 8_567 .
C21 C20 C21 O12 -60.2(7) 2_665 .
O12 C22 C23 C24 -177.0(12) . .
C27 C22 C23 C24 -2.8(18) . .
C22 C23 C24 C25 2.8(19) . .
C22 C23 C24 C29 -178.8(11) . .
C23 C24 C25 C26 -6.0(18) . .
C29 C24 C25 C26 175.4(11) . .
C24 C25 C26 C27 9.3(18) . .
C24 C25 C26 C28 -175.0(11) . .
O12 C22 C27 C26 -179.1(10) . .
C23 C22 C27 C26 5.9(17) . .
C25 C26 C27 C22 -9.7(18) . .
C28 C26 C27 C22 175.2(12) . .
C25 C26 C28 O11 3(3) . .
C27 C26 C28 O11 178.5(19) . .
C25 C26 C28 O10 -176.7(11) . .
C27 C26 C28 O10 -1.3(19) . .
C23 C24 C29 O14 -172.7(12) . .
C25 C24 C29 O14 5.8(17) . .
C23 C24 C29 O13 2.5(18) . .
C25 C24 C29 O13 -179.0(11) . .
C40 C30 C31 O38 -173.4(9) 2_565 .
C40 C30 C31 O38 57.7(13) . .
C31 C30 C31 O38 -59.3(8) 2_565 .
C37 C32 C33 C34 4.5(19) . .
O38 C32 C33 C34 178.5(10) . .
C32 C33 C34 C35 -2.1(18) . .
C32 C33 C34 C39 175.7(10) . .
C33 C34 C35 C36 0(2) . .
C39 C34 C35 C36 -177.9(13) . .
C34 C35 C36 C38 -176.5(13) . .
C34 C35 C36 C37 1(2) . .
O38 C32 C37 C36 -177.1(9) . .
C33 C32 C37 C36 -3.8(19) . .
C35 C36 C37 C32 0.8(17) . .
C38 C36 C37 C32 178.9(11) . .
C35 C36 C38 O9 -178.7(14) . 3_556
C37 C36 C38 O9 4(2) . 3_556
C35 C36 C38 O8 -7(2) . 3_556
C37 C36 C38 O8 174.8(10) . 3_556
C35 C34 C39 O36 -3(2) . .
C33 C34 C39 O36 178.8(12) . .
C35 C34 C39 O37 178.0(12) . .
C33 C34 C39 O37 0(2) . .
C40 C30 C40 O21 61.9(7) 2_565 .
C31 C30 C40 O21 -58.5(13) 2_565 .
C31 C30 C40 O21 -175.4(9) . .
O21 C41 C42 C57 173.5(9) . 8_566
C43 C41 C42 C57 5(2) . 8_566
O21 C41 C43 C44 -174.6(10) . .
C42 C41 C43 C44 -5(2) . .
C41 C43 C44 C46 -175.4(12) . .
C41 C43 C44 C45 3.4(19) . .
C43 C44 C45 C57 -1(2) . 8_566
C46 C44 C45 C57 177.1(15) . 8_566
C43 C44 C46 O20 15(2) . .
C45 C44 C46 O20 -163.7(14) . .
C43 C44 C46 O19 -162.9(12) . .
C45 C44 C46 O19 18(2) . .
C48 C47 C48 O31 54.0(6) 2_665 .
C48 C47 C48 O31 -62.9(4) 8_566 .
C48 C47 C48 O31 170.9(8) 7_656 .
O31 C49 C50 C51 179.4(11) . .
C54 C49 C50 C51 5.5(18) . .
C49 C50 C51 C52 -2.1(17) . .
C49 C50 C51 C56 176.3(11) . .
C50 C51 C52 C53 0.1(17) . .
C56 C51 C52 C53 -178.3(11) . .
C51 C52 C53 C54 -2.0(19) . .
C51 C52 C53 C55 -178.9(11) . .
C52 C53 C54 C49 5.3(17) . .
C55 C53 C54 C49 -177.2(10) . .
O31 C49 C54 C53 178.3(10) . .
C50 C49 C54 C53 -7.0(17) . .
C52 C53 C55 O32 -171.2(12) . .
C54 C53 C55 O32 11.7(18) . .
C52 C53 C55 O33 1.6(19) . .
C54 C53 C55 O33 -175.4(10) . .
C50 C51 C56 O28 2.1(18) . .
C52 C51 C56 O28 -179.6(11) . .
C50 C51 C56 O29 173.8(11) . .
C52 C51 C56 O29 -7.9(17) . .
C45 C57 C58 O22 -168.7(13) 7_656 .
C42 C57 C58 O22 10.5(18) 7_656 .
C45 C57 C58 O23 10(2) 7_656 .
C42 C57 C58 O23 -170.9(11) 7_656 .
O2 C9 O1 Zn1 3(3) . .
C7 C9 O1 Zn1 -172.1(8) . .
O11 Zn1 O1 C9 -68.1(15) . .
O7 Zn1 O1 C9 177.2(14) . .
O8 Zn1 O1 C9 50.1(15) . .
O1 C9 O2 Zn2 4(2) . .
C7 C9 O2 Zn2 178.8(8) . .
O9 Zn2 O2 C9 -68.9(13) . .
O6 Zn2 O2 C9 170.0(13) . .
O10 Zn2 O2 C9 51.6(13) . .
O4 C10 O3 Zn3 -14(4) . .
C5 C10 O3 Zn3 167.1(8) . .
O33 Zn3 O3 C10 66.8(14) . .
O35 Zn3 O3 C10 -173.1(14) . .
O36 Zn3 O3 C10 -50.9(15) . .
O3 C10 O4 Zn4 4(3) . .
C5 C10 O4 Zn4 -177.7(6) . .
O32 Zn4 O4 C10 -49.0(15) . .
O37 Zn4 O4 C10 68.8(14) . .
O34 Zn4 O4 C10 171.9(14) . .
C8 C3 O5 C2 166.9(12) . .
C4 C3 O5 C2 -11(2) . .
C1 C2 O5 C3 -178.9(11) . .
O11 Zn1 O8 C38 77.3(14) . 3_556
O7 Zn1 O8 C38 -168.7(13) . 3_556
O1 Zn1 O8 C38 -44.1(14) . 3_556
O6 Zn2 O9 C38 178.6(13) . 3_556
O2 Zn2 O9 C38 59.5(13) . 3_556
O10 Zn2 O9 C38 -64.3(13) . 3_556
O11 C28 O10 Zn2 -1(3) . .
C26 C28 O10 Zn2 179.1(7) . .
O9 Zn2 O10 C28 63.2(13) . .
O6 Zn2 O10 C28 -178.7(13) . .
O2 Zn2 O10 C28 -61.3(13) . .
O10 C28 O11 Zn1 2(3) . .
C26 C28 O11 Zn1 -177.6(9) . .
O7 Zn1 O11 C28 175(2) . .
O8 Zn1 O11 C28 -64(2) . .
O1 Zn1 O11 C28 58(2) . .
C23 C22 O12 C21 -4.2(19) . .
C27 C22 O12 C21 -178.4(10) . .
C20 C21 O12 C22 171.3(9) . .
O14 C29 O13 Zn8 -12(3) . .
C24 C29 O13 Zn8 174.3(7) . .
O20 Zn8 O13 C29 -56.4(13) 5_545 .
O16 Zn8 O13 C29 43.8(15) 4_546 .
O15 Zn8 O13 C29 -150.6(12) . .
O13 C29 O14 Zn7 6(3) . .
C24 C29 O14 Zn7 179.2(7) . .
O17 Zn7 O14 C29 -53.3(12) 4_546 .
O19 Zn7 O14 C29 73.4(11) 5_545 .
O18 Zn7 O14 C29 178.4(11) . .
O17 C18 O16 Zn8 2(3) . 4_546
C16 C18 O16 Zn8 167.7(7) . 4_546
O16 C18 O17 Zn7 -49(3) . 4_546
C16 C18 O17 Zn7 147.3(10) . 4_546
O20 C46 O19 Zn7 -2(2) . 5_554
C44 C46 O19 Zn7 176.5(8) . 5_554
O19 C46 O20 Zn8 13(3) . 5_554
C44 C46 O20 Zn8 -164.7(12) . 5_554
C42 C41 O21 C40 6.5(18) . .
C43 C41 O21 C40 177.1(10) . .
C30 C40 O21 C41 -161.0(10) . .
O23 C58 O22 Zn5 6(3) . .
C57 C58 O22 Zn5 -175.8(7) . .
O24 Zn5 O22 C58 63.3(14) . .
O28 Zn5 O22 C58 -64.1(14) . .
O26 Zn5 O22 C58 -176.4(13) . .
O22 C58 O23 Zn6 -7(3) . .
C57 C58 O23 Zn6 175.3(7) . .
O29 Zn6 O23 C58 66.1(13) . .
O25 Zn6 O23 C58 -54.6(14) . .
O27 Zn6 O23 C58 175.2(12) . .
O25 C19 O24 Zn5 21(3) . .
C14 C19 O24 Zn5 -170.6(9) . .
O22 Zn5 O24 C19 -97.0(19) . .
O28 Zn5 O24 C19 22(2) . .
O26 Zn5 O24 C19 162.2(18) . .
O24 C19 O25 Zn6 21(3) . .
C14 C19 O25 Zn6 -149.1(10) . .
O29 Zn6 O25 C19 -88.1(14) . .
O23 Zn6 O25 C19 31.8(15) . .
O27 Zn6 O25 C19 164.1(14) . .
O29 C56 O28 Zn5 12(2) . .
C51 C56 O28 Zn5 -177.7(7) . .
O24 Zn5 O28 C56 -59.2(13) . .
O22 Zn5 O28 C56 53.1(14) . .
O26 Zn5 O28 C56 156.8(13) . .
O28 C56 O29 Zn6 -4(2) . .
C51 C56 O29 Zn6 -174.2(6) . .
O23 Zn6 O29 C56 -66.4(12) . .
O25 Zn6 O29 C56 60.0(12) . .
O27 Zn6 O29 C56 174.7(12) . .
C1 C11 O30 C12 164.4(11) . .
C17 C12 O30 C11 7.9(19) 3_566 .
C13 C12 O30 C11 -164.6(11) 3_566 .
C50 C49 O31 C48 -1.6(17) . .
C54 C49 O31 C48 172.3(9) . .
C47 C48 O31 C49 -171.0(8) . .
O33 C55 O32 Zn4 10(3) . .
C53 C55 O32 Zn4 -178.8(8) . .
O37 Zn4 O32 C55 -74.7(14) . .
O4 Zn4 O32 C55 46.0(16) . .
O34 Zn4 O32 C55 -172.9(14) . .
O32 C55 O33 Zn3 0(2) . .
C53 C55 O33 Zn3 -171.6(7) . .
O35 Zn3 O33 C55 -178.2(11) . .
O36 Zn3 O33 C55 62.1(11) . .
O3 Zn3 O33 C55 -56.5(11) . .
O37 C39 O36 Zn3 -4(3) . .
C34 C39 O36 Zn3 177.9(8) . .
O33 Zn3 O36 C39 -66.7(14) . .
O35 Zn3 O36 C39 177.0(14) . .
O3 Zn3 O36 C39 56.2(15) . .
O36 C39 O37 Zn4 7(2) . .
C34 C39 O37 Zn4 -175.0(8) . .
O32 Zn4 O37 C39 59.3(13) . .
O4 Zn4 O37 C39 -74.0(13) . .
O34 Zn4 O37 C39 168.7(13) . .
C30 C31 O38 C32 -179.0(9) . .
C37 C32 O38 C31 -17.6(18) . .
C33 C32 O38 C31 167.8(9) . .

loop_
_platon_squeeze_void_nr
_platon_squeeze_void_average_x
_platon_squeeze_void_average_y
_platon_squeeze_void_average_z
_platon_squeeze_void_volume
_platon_squeeze_void_count_electrons
1 0.163 -0.008 0.001 22115.0 5224.0
